data_7043770
loop_
_publ_author_name
'Werner, Daniel'
'Deacon, Glen B.'
'Junk, Peter C.'
'Anwander, Reiner'

_publ_section_title
;
 Pyrazolates advance cerium chemistry: a Ce(III)/Ce(IV) redox equilibrium
 with benzoquinone.
;
_journal_name_full 'Dalton transactions (Cambridge, England : 2003)'
_journal_paper_doi 10.1039/c7dt00635g
_journal_year 2017
_chemical_formula_moiety 'C62 H79 Ce3 N20 O4'
_chemical_formula_sum 'C62 H79 Ce3 N20 O4'
_chemical_formula_weight 1588.81
_chemical_name_systematic
;
 ?
;
_space_group_crystal_system triclinic
_space_group_IT_number 2
_space_group_name_Hall '-P 1'
_space_group_name_H-M_alt 'P -1'
_symmetry_space_group_name_Hall '-P 1'
_symmetry_space_group_name_H-M 'P -1'
_atom_sites_solution_hydrogens mixed
_audit_creation_date 2015-12-07
_audit_creation_method
;
Olex2 1.2
(compiled 2015.09.30 svn.r3233 for OlexSys, GUI svn.r5103)
;
_audit_update_record
;
2017-03-06 deposited with the CCDC.
2017-03-30 downloaded from the CCDC.
;
_cell_angle_alpha 96.1130(10)
_cell_angle_beta 94.7260(10)
_cell_angle_gamma 106.0150(10)
_cell_formula_units_Z 2
_cell_length_a 11.1911(10)
_cell_length_b 15.5304(14)
_cell_length_c 20.5161(18)
_cell_measurement_reflns_used 9610
_cell_measurement_temperature 100(2)
_cell_measurement_theta_max 25.788
_cell_measurement_theta_min 2.554
_cell_volume 3384.5(5)
_computing_cell_refinement 'SAINT v8.34A (Bruker, 2013)'
_computing_data_reduction 'SAINT v8.34A (Bruker, 2013)'
_computing_molecular_graphics 'Olex2 (Dolomanov et al., 2009)'
_computing_publication_material 'Olex2 (Dolomanov et al., 2009)'
_computing_structure_refinement 'ShelXL (Sheldrick, 2015)'
_computing_structure_solution
;
Superflip (Palatinus & Chapuis, 2007;Palatinus & van der Lee, 2008;
Palatinus et al., 2012)
;
_diffrn_ambient_temperature 99.9
_diffrn_measured_fraction_theta_full 0.971
_diffrn_measured_fraction_theta_max 0.971
_diffrn_measurement_device_type 'Bruker APEX-II CCD'
_diffrn_measurement_method '\f and \w scans'
_diffrn_radiation_type MoK\a
_diffrn_radiation_wavelength 0.71073
_diffrn_reflns_av_R_equivalents 0.0259
_diffrn_reflns_av_unetI/netI 0.0445
_diffrn_reflns_Laue_measured_fraction_full 0.971
_diffrn_reflns_Laue_measured_fraction_max 0.971
_diffrn_reflns_limit_h_max 13
_diffrn_reflns_limit_h_min -12
_diffrn_reflns_limit_k_max 18
_diffrn_reflns_limit_k_min -18
_diffrn_reflns_limit_l_max 24
_diffrn_reflns_limit_l_min -24
_diffrn_reflns_number 21728
_diffrn_reflns_point_group_measured_fraction_full 0.971
_diffrn_reflns_point_group_measured_fraction_max 0.971
_diffrn_reflns_theta_full 25.000
_diffrn_reflns_theta_max 25.000
_diffrn_reflns_theta_min 4.013
_diffrn_standards_number 0
_exptl_absorpt_coefficient_mu 2.044
_exptl_absorpt_correction_T_max 0.7453
_exptl_absorpt_correction_T_min 0.6965
_exptl_absorpt_correction_type multi-scan
_exptl_absorpt_process_details
;
SADABS-2014/5 (Bruker,2014/5) was used for absorption correction.
wR2(int) was 0.0566 before and 0.0450 after correction.
The Ratio of minimum to maximum transmission is 0.9345.
The \l/2 correction factor is 0.00150.
;
_exptl_crystal_colour 'clear colourless'
_exptl_crystal_colour_lustre clear
_exptl_crystal_colour_primary colourless
_exptl_crystal_density_diffrn 1.559
_exptl_crystal_description block
_exptl_crystal_F_000 1594
_exptl_crystal_size_max 0.181
_exptl_crystal_size_mid 0.154
_exptl_crystal_size_min 0.1
_refine_diff_density_max 1.283
_refine_diff_density_min -0.708
_refine_diff_density_rms 0.100
_refine_ls_extinction_method none
_refine_ls_goodness_of_fit_ref 1.012
_refine_ls_hydrogen_treatment mixed
_refine_ls_matrix_type full
_refine_ls_number_parameters 830
_refine_ls_number_reflns 11598
_refine_ls_number_restraints 0
_refine_ls_restrained_S_all 1.012
_refine_ls_R_factor_all 0.0409
_refine_ls_R_factor_gt 0.0279
_refine_ls_shift/su_max 0.003
_refine_ls_shift/su_mean 0.000
_refine_ls_structure_factor_coef Fsqd
_refine_ls_weighting_details
;
 w=1/[\s^2^(Fo^2^)+(0.0250P)^2^+0.4070P]
 where P=(Fo^2^+2Fc^2^)/3
;
_refine_ls_weighting_scheme calc
_refine_ls_wR_factor_gt 0.0548
_refine_ls_wR_factor_ref 0.0588
_reflns_Friedel_coverage 0.000
_reflns_number_gt 9587
_reflns_number_total 11598
_reflns_threshold_expression 'I > 2\s(I)'
_cod_data_source_file c7dt00635g2.cif
_cod_data_source_block 5b
_cod_database_code 7043770
_shelxl_version_number 2013-2
_shelx_space_group_comment
;
The symmetry employed for this shelxl refinement is uniquely defined
by the following loop, which should always be used as a source of
symmetry information in preference to the above space-group names.
They are only intended as comments.
;
_olex2_refinement_description
;
1. Fixed Uiso
 At 1.2 times of:
  All C(H) groups, All N(H) groups
 At 1.5 times of:
  All C(H,H,H) groups
2.a Aromatic/amide H refined with riding coordinates:
 C40(H40), C8(H8), N19(H19), C23(H23), C26(H26), C19(H19A), C3(H3), C30(H30),
 C50(H50), C14(H14), C25(H25), C45(H45), C7(H7), C9(H9), C24(H24), C55(H55),
 C60(H60), C10(H10), C35(H35)
2.b Idealised Me refined as rotating group:
 C12(H12A,H12B,H12C), C38(H38A,H38B,H38C), C57(H57A,H57B,H57C), C48(H48A,H48B,
 H48C), C28(H28A,H28B,H28C), C21(H21A,H21B,H21C), C52(H52A,H52B,H52C), C62(H62A,
 H62B,H62C), C5(H5A,H5B,H5C), C33(H33A,H33B,H33C), C1(H1A,H1B,H1C), C42(H42A,
 H42B,H42C), C58(H58A,H58B,H58C), C16(H16A,H16B,H16C), C17(H17A,H17B,H17C),
 C47(H47A,H47B,H47C), C53(H53A,H53B,H53C), C43(H43A,H43B,H43C), C32(H32A,H32B,
 H32C)
;
_olex2_submission_special_instructions 'No special instructions were received'

loop_
_space_group_symop_operation_xyz
'x, y, z'
'-x, -y, -z'

loop_
_atom_site_label
_atom_site_type_symbol
_atom_site_fract_x
_atom_site_fract_y
_atom_site_fract_z
_atom_site_U_iso_or_equiv
_atom_site_adp_type
_atom_site_occupancy
_atom_site_site_symmetry_order
_atom_site_calc_flag
_atom_site_refinement_flags_posn
Ce2 Ce 0.04385(2) 0.95103(2) 0.29869(2) 0.00887(5) Uani 1 1 d .
Ce1 Ce 0.16103(2) 1.21758(2) 0.33497(2) 0.00986(5) Uani 1 1 d .
Ce3 Ce -0.15671(2) 0.76665(2) 0.15278(2) 0.01083(5) Uani 1 1 d .
O3 O 0.1760(2) 1.09172(15) 0.25668(10) 0.0105(5) Uani 1 1 d .
O2 O -0.1655(2) 0.87751(15) 0.24325(10) 0.0120(5) Uani 1 1 d .
N5 N 0.0421(3) 0.7501(2) 0.09733(14) 0.0156(7) Uani 1 1 d .
N8 N 0.3848(3) 1.22608(19) 0.28989(13) 0.0126(7) Uani 1 1 d .
O1 O -0.0199(2) 1.08876(15) 0.32567(10) 0.0112(5) Uani 1 1 d .
O4 O 0.0403(2) 0.88445(15) 0.18367(10) 0.0119(5) Uani 1 1 d .
C40 C 0.3610(3) 1.0707(2) 0.48625(16) 0.0149(8) Uani 1 1 d .
H40 H 0.4176 1.0672 0.5223 0.018 Uiso 1 1 calc R
N7 N 0.3862(3) 1.15872(19) 0.24115(13) 0.0117(6) Uani 1 1 d .
N2 N -0.1530(3) 1.16661(19) 0.36969(13) 0.0123(6) Uani 1 1 d .
N4 N -0.3806(3) 0.76897(19) 0.18635(13) 0.0133(7) Uani 1 1 d .
N3 N -0.3814(3) 0.82280(19) 0.24449(13) 0.0109(6) Uani 1 1 d .
N6 N 0.1541(3) 0.81404(19) 0.11611(13) 0.0111(6) Uani 1 1 d .
C8 C -0.1907(3) 1.0024(2) 0.37135(16) 0.0117(8) Uani 1 1 d .
H8 H -0.1797 1.0131 0.4182 0.014 Uiso 1 1 calc R
N19 N 0.0330(3) 1.1738(2) 0.17243(13) 0.0160(7) Uani 1 1 d .
H19 H 0.0655 1.1287 0.1758 0.019 Uiso 1 1 calc R
N11 N 0.2527(3) 1.12565(19) 0.41332(13) 0.0142(7) Uani 1 1 d .
N1 N -0.0512(3) 1.24244(19) 0.37801(13) 0.0147(7) Uani 1 1 d .
N12 N 0.2149(3) 1.0315(2) 0.39856(13) 0.0144(7) Uani 1 1 d .
N20 N 0.0310(3) 1.23544(19) 0.22464(13) 0.0142(7) Uani 1 1 d .
N14 N 0.0368(3) 0.7928(2) 0.31456(13) 0.0156(7) Uani 1 1 d .
N16 N -0.2160(3) 0.5975(2) 0.15503(13) 0.0168(7) Uani 1 1 d .
C2 C -0.0940(4) 1.3083(2) 0.40751(16) 0.0174(8) Uani 1 1 d .
C12 C -0.5265(3) 0.8437(3) 0.32932(16) 0.0206(9) Uani 1 1 d .
H12A H -0.4835 0.8280 0.3679 0.031 Uiso 1 1 calc GR
H12B H -0.6172 0.8235 0.3309 0.031 Uiso 1 1 calc GR
H12C H -0.4994 0.9094 0.3296 0.031 Uiso 1 1 calc GR
C23 C 0.2553(3) 0.9135(2) 0.21926(15) 0.0120(8) Uani 1 1 d .
H23 H 0.2786 0.8639 0.2342 0.014 Uiso 1 1 calc R
N13 N -0.0089(3) 0.83100(19) 0.36813(13) 0.0138(7) Uani 1 1 d .
C39 C 0.3413(3) 1.1484(2) 0.46599(16) 0.0155(8) Uani 1 1 d .
N10 N 0.2579(3) 1.3744(2) 0.39706(14) 0.0180(7) Uani 1 1 d .
N15 N -0.2295(3) 0.6414(2) 0.21555(13) 0.0160(7) Uani 1 1 d .
N18 N -0.2466(3) 0.8296(2) 0.05847(14) 0.0192(7) Uani 1 1 d .
C26 C 0.3090(3) 0.9967(2) 0.24961(15) 0.0109(8) Uani 1 1 d .
H26 H 0.3689 1.0060 0.2872 0.013 Uiso 1 1 calc R
C38 C 0.4038(4) 1.2453(3) 0.49478(17) 0.0227(9) Uani 1 1 d .
H38A H 0.3784 1.2567 0.5387 0.034 Uiso 1 1 calc GR
H38B H 0.3788 1.2853 0.4661 0.034 Uiso 1 1 calc GR
H38C H 0.4949 1.2568 0.4984 0.034 Uiso 1 1 calc GR
N17 N -0.2530(3) 0.7408(2) 0.03621(14) 0.0210(7) Uani 1 1 d .
N9 N 0.2464(3) 1.3780(2) 0.32928(14) 0.0170(7) Uani 1 1 d .
C4 C -0.2573(3) 1.1844(2) 0.39103(16) 0.0144(8) Uani 1 1 d .
C20 C 0.2482(3) 0.7949(2) 0.08492(16) 0.0155(8) Uani 1 1 d .
C19 C 0.1944(4) 0.7139(2) 0.04444(17) 0.0190(9) Uani 1 1 d .
H19A H 0.2356 0.6818 0.0164 0.023 Uiso 1 1 calc R
C57 C -0.3381(4) 0.9492(3) 0.02587(19) 0.0274(10) Uani 1 1 d .
H57A H -0.3102 0.9754 0.0721 0.041 Uiso 1 1 calc GR
H57B H -0.4265 0.9458 0.0154 0.041 Uiso 1 1 calc GR
H57C H -0.2878 0.9873 -0.0029 0.041 Uiso 1 1 calc GR
C3 C -0.2190(4) 1.2754(2) 0.41677(17) 0.0177(8) Uani 1 1 d .
H3 H -0.2689 1.3087 0.4369 0.021 Uiso 1 1 calc R
C48 C -0.3291(4) 0.6110(3) 0.31685(17) 0.0279(10) Uani 1 1 d .
H48A H -0.2894 0.6761 0.3289 0.042 Uiso 1 1 calc GR
H48B H -0.2989 0.5783 0.3498 0.042 Uiso 1 1 calc GR
H48C H -0.4201 0.5984 0.3154 0.042 Uiso 1 1 calc GR
C59 C -0.0200(4) 1.1893(3) 0.11533(16) 0.0202(9) Uani 1 1 d .
C22 C 0.1561(3) 0.8978(2) 0.16042(15) 0.0118(8) Uani 1 1 d .
C13 C -0.4951(3) 0.7982(2) 0.26747(16) 0.0135(8) Uani 1 1 d .
C30 C 0.5737(3) 1.2534(2) 0.25213(16) 0.0154(8) Uani 1 1 d .
H30 H 0.6582 1.2826 0.2469 0.019 Uiso 1 1 calc R
C50 C -0.3276(4) 0.4951(3) 0.21290(18) 0.0225(9) Uani 1 1 d .
H50 H -0.3744 0.4395 0.2251 0.027 Uiso 1 1 calc R
C41 C 0.2815(3) 0.9990(2) 0.44321(15) 0.0129(8) Uani 1 1 d .
C27 C 0.2762(3) 1.0775(2) 0.22514(15) 0.0111(7) Uani 1 1 d .
C14 C -0.5683(3) 0.7259(2) 0.22414(16) 0.0166(8) Uani 1 1 d .
H14 H -0.6527 0.6935 0.2268 0.020 Uiso 1 1 calc R
C25 C 0.2373(3) 1.0598(2) 0.15098(15) 0.0112(8) Uani 1 1 d .
H25 H 0.2550 1.1086 0.1256 0.013 Uiso 1 1 calc R
C45 C -0.0031(4) 0.6930(3) 0.38660(18) 0.0227(9) Uani 1 1 d .
H45 H -0.0103 0.6399 0.4069 0.027 Uiso 1 1 calc R
C7 C -0.2200(3) 1.0653(2) 0.26541(15) 0.0112(8) Uani 1 1 d .
H7 H -0.2246 1.1159 0.2442 0.013 Uiso 1 1 calc R
C18 C 0.0668(4) 0.6886(3) 0.05304(17) 0.0194(9) Uani 1 1 d .
C28 C 0.5291(3) 1.1090(2) 0.16654(16) 0.0170(8) Uani 1 1 d .
H28A H 0.5187 1.0503 0.1824 0.026 Uiso 1 1 calc GR
H28B H 0.6157 1.1332 0.1574 0.026 Uiso 1 1 calc GR
H28C H 0.4722 1.1014 0.1260 0.026 Uiso 1 1 calc GR
C21 C 0.3795(3) 0.8549(3) 0.09400(18) 0.0207(9) Uani 1 1 d .
H21A H 0.3802 0.9147 0.0824 0.031 Uiso 1 1 calc GR
H21B H 0.4299 0.8286 0.0654 0.031 Uiso 1 1 calc GR
H21C H 0.4148 0.8610 0.1402 0.031 Uiso 1 1 calc GR
C54 C -0.3310(4) 0.7143(3) -0.02024(18) 0.0252(10) Uani 1 1 d .
C52 C -0.2779(4) 0.4406(3) 0.09573(19) 0.0310(10) Uani 1 1 d .
H52A H -0.3067 0.4608 0.0552 0.047 Uiso 1 1 calc GR
H52B H -0.3353 0.3822 0.1012 0.047 Uiso 1 1 calc GR
H52C H -0.1937 0.4343 0.0929 0.047 Uiso 1 1 calc GR
C31 C 0.5006(3) 1.2840(2) 0.29598(16) 0.0149(8) Uani 1 1 d .
C61 C -0.0275(3) 1.2905(2) 0.19898(17) 0.0171(8) Uani 1 1 d .
C9 C -0.2455(3) 0.9194(2) 0.34105(15) 0.0120(8) Uani 1 1 d .
H9 H -0.2711 0.8712 0.3664 0.014 Uiso 1 1 calc R
C29 C 0.4996(3) 1.1728(2) 0.21799(16) 0.0139(8) Uani 1 1 d .
C11 C -0.2678(3) 0.9003(2) 0.26600(15) 0.0115(8) Uani 1 1 d .
C6 C -0.1452(3) 1.0806(2) 0.33273(15) 0.0111(8) Uani 1 1 d .
C24 C 0.1790(3) 0.9772(2) 0.12157(16) 0.0126(8) Uani 1 1 d .
H24 H 0.1513 0.9675 0.0756 0.015 Uiso 1 1 calc R
C62 C -0.0494(4) 1.3688(3) 0.24103(17) 0.0232(9) Uani 1 1 d .
H62A H -0.1059 1.3460 0.2734 0.035 Uiso 1 1 calc GR
H62B H -0.0872 1.4038 0.2130 0.035 Uiso 1 1 calc GR
H62C H 0.0305 1.4075 0.2642 0.035 Uiso 1 1 calc GR
C56 C -0.3225(4) 0.8554(3) 0.01507(17) 0.0215(9) Uani 1 1 d .
C5 C -0.3824(3) 1.1170(3) 0.38391(18) 0.0195(9) Uani 1 1 d .
H5A H -0.4089 1.0935 0.3372 0.029 Uiso 1 1 calc GR
H5B H -0.4430 1.1460 0.4012 0.029 Uiso 1 1 calc GR
H5C H -0.3780 1.0672 0.4087 0.029 Uiso 1 1 calc GR
C33 C 0.2973(4) 1.4867(3) 0.2496(2) 0.0339(11) Uani 1 1 d .
H33A H 0.2726 1.4306 0.2186 0.051 Uiso 1 1 calc GR
H33B H 0.3830 1.5211 0.2446 0.051 Uiso 1 1 calc GR
H33C H 0.2403 1.5230 0.2404 0.051 Uiso 1 1 calc GR
C55 C -0.3777(4) 0.7844(3) -0.03561(18) 0.0254(10) Uani 1 1 d .
H55 H -0.4348 0.7843 -0.0726 0.031 Uiso 1 1 calc R
C60 C -0.0608(4) 1.2637(3) 0.13119(17) 0.0241(9) Uani 1 1 d .
H60 H -0.1034 1.2916 0.1017 0.029 Uiso 1 1 calc R
C46 C 0.0392(3) 0.7094(2) 0.32564(18) 0.0185(8) Uani 1 1 d .
C10 C -0.2795(3) 0.9824(2) 0.23542(15) 0.0114(8) Uani 1 1 d .
H10 H -0.3297 0.9747 0.1944 0.014 Uiso 1 1 calc R
C1 C -0.0108(4) 1.4029(2) 0.4269(2) 0.0262(10) Uani 1 1 d .
H1A H 0.0382 1.4071 0.4696 0.039 Uiso 1 1 calc GR
H1B H -0.0621 1.4448 0.4305 0.039 Uiso 1 1 calc GR
H1C H 0.0460 1.4189 0.3934 0.039 Uiso 1 1 calc GR
C42 C 0.2669(4) 0.9001(2) 0.44336(17) 0.0191(9) Uani 1 1 d .
H42A H 0.3480 0.8914 0.4577 0.029 Uiso 1 1 calc GR
H42B H 0.2364 0.8680 0.3987 0.029 Uiso 1 1 calc GR
H42C H 0.2067 0.8762 0.4738 0.029 Uiso 1 1 calc GR
C58 C -0.0200(4) 1.1339(3) 0.05052(17) 0.0316(11) Uani 1 1 d .
H58A H 0.0625 1.1537 0.0351 0.047 Uiso 1 1 calc GR
H58B H -0.0836 1.1421 0.0179 0.047 Uiso 1 1 calc GR
H58C H -0.0390 1.0699 0.0564 0.047 Uiso 1 1 calc GR
C16 C -0.5242(4) 0.6358(3) 0.11748(18) 0.0226(9) Uani 1 1 d .
H16A H -0.4935 0.6616 0.0783 0.034 Uiso 1 1 calc GR
H16B H -0.6150 0.6084 0.1091 0.034 Uiso 1 1 calc GR
H16C H -0.4835 0.5896 0.1273 0.034 Uiso 1 1 calc GR
C17 C -0.0360(4) 0.6083(3) 0.0209(2) 0.0335(11) Uani 1 1 d .
H17A H -0.0348 0.5561 0.0437 0.050 Uiso 1 1 calc GR
H17B H -0.0241 0.5950 -0.0254 0.050 Uiso 1 1 calc GR
H17C H -0.1167 0.6209 0.0235 0.050 Uiso 1 1 calc GR
C15 C -0.4946(3) 0.7093(2) 0.17526(17) 0.0154(8) Uani 1 1 d .
C37 C 0.3292(5) 1.4799(4) 0.5012(2) 0.0407(13) Uani 1 1 d .
H37A H 0.264(5) 1.496(3) 0.517(2) 0.061 Uiso 1 1 d R
H37B H 0.385(5) 1.527(4) 0.511(3) 0.061 Uiso 1 1 d R
H37C H 0.324(5) 1.431(4) 0.520(2) 0.061 Uiso 1 1 d R
C47 C 0.0782(4) 0.6481(3) 0.2755(2) 0.0294(10) Uani 1 1 d .
H47A H 0.0046 0.5995 0.2548 0.044 Uiso 1 1 calc GR
H47B H 0.1384 0.6219 0.2973 0.044 Uiso 1 1 calc GR
H47C H 0.1172 0.6828 0.2417 0.044 Uiso 1 1 calc GR
C35 C 0.3315(4) 1.5187(3) 0.3798(2) 0.0298(10) Uani 1 1 d .
H35 H 0.3671 1.5824 0.3873 0.036 Uiso 1 1 calc R
C53 C -0.3568(5) 0.6204(3) -0.0571(2) 0.0396(12) Uani 1 1 d .
H53A H -0.2845 0.6163 -0.0798 0.059 Uiso 1 1 calc GR
H53B H -0.4308 0.6079 -0.0896 0.059 Uiso 1 1 calc GR
H53C H -0.3720 0.5761 -0.0259 0.059 Uiso 1 1 calc GR
C49 C -0.2966(3) 0.5807(2) 0.24979(17) 0.0172(8) Uani 1 1 d .
C43 C -0.0803(4) 0.7950(3) 0.47483(17) 0.0283(10) Uani 1 1 d .
H43A H -0.0096 0.8263 0.5082 0.042 Uiso 1 1 calc GR
H43B H -0.1295 0.7398 0.4901 0.042 Uiso 1 1 calc GR
H43C H -0.1333 0.8347 0.4676 0.042 Uiso 1 1 calc GR
C51 C -0.2749(4) 0.5090(2) 0.15390(18) 0.0207(9) Uani 1 1 d .
C32 C 0.5361(4) 1.3687(2) 0.34447(17) 0.0204(9) Uani 1 1 d .
H32A H 0.5017 1.4140 0.3265 0.031 Uiso 1 1 calc GR
H32B H 0.6275 1.3921 0.3526 0.031 Uiso 1 1 calc GR
H32C H 0.5023 1.3552 0.3860 0.031 Uiso 1 1 calc GR
C44 C -0.0324(3) 0.7707(3) 0.41148(17) 0.0190(9) Uani 1 1 d .
C34 C 0.2914(4) 1.4644(3) 0.31901(19) 0.0230(9) Uani 1 1 d .
C36 C 0.3087(4) 1.4602(3) 0.42709(19) 0.0251(9) Uani 1 1 d .

loop_
_atom_site_aniso_label
_atom_site_aniso_U_11
_atom_site_aniso_U_22
_atom_site_aniso_U_33
_atom_site_aniso_U_23
_atom_site_aniso_U_13
_atom_site_aniso_U_12
Ce2 0.00974(11) 0.00861(11) 0.00783(9) -0.00023(8) 0.00116(8) 0.00238(9)
Ce1 0.01039(11) 0.00840(10) 0.00942(10) -0.00083(8) -0.00002(8) 0.00155(9)
Ce3 0.01124(12) 0.00876(11) 0.01150(10) -0.00190(8) 0.00176(8) 0.00233(9)
O3 0.0066(13) 0.0151(13) 0.0112(11) 0.0008(10) 0.0035(10) 0.0050(11)
O2 0.0099(13) 0.0135(13) 0.0126(11) -0.0017(10) 0.0023(10) 0.0045(11)
N5 0.0137(18) 0.0142(17) 0.0191(15) -0.0036(13) 0.0022(13) 0.0066(14)
N8 0.0149(18) 0.0097(16) 0.0124(14) -0.0010(12) 0.0013(13) 0.0030(14)
O1 0.0089(13) 0.0120(13) 0.0121(11) -0.0012(10) 0.0005(10) 0.0033(11)
O4 0.0101(13) 0.0149(13) 0.0100(11) -0.0018(10) 0.0039(10) 0.0027(11)
C40 0.011(2) 0.023(2) 0.0097(16) 0.0040(15) -0.0006(15) 0.0045(17)
N7 0.0125(17) 0.0089(15) 0.0113(14) -0.0002(12) 0.0003(12) -0.0001(13)
N2 0.0134(17) 0.0114(16) 0.0110(14) -0.0016(12) 0.0012(12) 0.0029(14)
N4 0.0166(18) 0.0119(16) 0.0118(14) -0.0028(12) 0.0007(13) 0.0069(14)
N3 0.0100(16) 0.0093(15) 0.0132(14) 0.0000(12) 0.0015(12) 0.0029(13)
N6 0.0082(16) 0.0122(16) 0.0128(14) -0.0006(12) 0.0021(12) 0.0034(13)
C8 0.011(2) 0.016(2) 0.0088(16) 0.0018(15) 0.0029(14) 0.0051(16)
N19 0.0170(18) 0.0155(17) 0.0160(15) -0.0014(13) 0.0002(13) 0.0074(14)
N11 0.0164(18) 0.0133(16) 0.0118(14) 0.0016(13) 0.0006(13) 0.0025(14)
N1 0.0157(18) 0.0123(16) 0.0153(15) -0.0024(13) 0.0006(13) 0.0048(14)
N12 0.0153(17) 0.0166(17) 0.0114(14) 0.0023(13) 0.0012(13) 0.0047(14)
N20 0.0167(17) 0.0106(16) 0.0142(14) 0.0006(13) 0.0013(13) 0.0026(14)
N14 0.0162(18) 0.0168(17) 0.0164(15) 0.0022(13) 0.0063(13) 0.0076(14)
N16 0.0200(18) 0.0138(17) 0.0154(15) -0.0018(13) 0.0031(13) 0.0041(14)
C2 0.022(2) 0.016(2) 0.0142(18) -0.0039(15) -0.0012(16) 0.0082(18)
C12 0.013(2) 0.031(2) 0.0173(18) 0.0002(17) 0.0055(16) 0.0059(18)
C23 0.012(2) 0.0136(19) 0.0144(17) 0.0057(15) 0.0049(15) 0.0080(16)
N13 0.0133(17) 0.0147(16) 0.0130(14) 0.0003(13) 0.0017(13) 0.0037(14)
C39 0.012(2) 0.021(2) 0.0113(17) -0.0006(15) 0.0019(15) 0.0021(17)
N10 0.0133(18) 0.0186(17) 0.0190(16) -0.0037(14) 0.0008(13) 0.0020(14)
N15 0.0146(17) 0.0156(17) 0.0171(15) -0.0011(13) -0.0012(13) 0.0054(14)
N18 0.0204(19) 0.0208(18) 0.0173(15) 0.0039(14) 0.0052(14) 0.0060(15)
C26 0.0090(19) 0.017(2) 0.0081(16) 0.0024(15) 0.0020(14) 0.0059(16)
C38 0.023(2) 0.022(2) 0.0198(19) 0.0037(17) -0.0023(17) 0.0020(19)
N17 0.025(2) 0.0208(18) 0.0170(16) -0.0016(14) 0.0025(14) 0.0081(16)
N9 0.0165(18) 0.0137(17) 0.0201(16) 0.0012(13) 0.0032(14) 0.0031(14)
C4 0.015(2) 0.018(2) 0.0131(17) 0.0019(15) 0.0050(15) 0.0099(17)
C20 0.019(2) 0.018(2) 0.0129(17) 0.0044(15) 0.0056(16) 0.0092(18)
C19 0.024(2) 0.018(2) 0.0183(18) -0.0032(16) 0.0070(17) 0.0133(18)
C57 0.027(2) 0.031(2) 0.032(2) 0.017(2) 0.0126(19) 0.014(2)
C3 0.019(2) 0.019(2) 0.0187(18) -0.0002(16) 0.0051(16) 0.0127(18)
C48 0.036(3) 0.021(2) 0.024(2) 0.0063(18) 0.0094(19) 0.000(2)
C59 0.027(2) 0.021(2) 0.0109(17) 0.0026(16) -0.0038(16) 0.0065(19)
C22 0.014(2) 0.0117(19) 0.0093(16) -0.0013(14) 0.0047(15) 0.0031(16)
C13 0.011(2) 0.0159(19) 0.0148(17) 0.0043(15) 0.0022(15) 0.0037(16)
C30 0.011(2) 0.014(2) 0.0195(18) 0.0054(16) 0.0014(16) 0.0008(17)
C50 0.027(2) 0.014(2) 0.028(2) 0.0072(17) 0.0060(18) 0.0051(19)
C41 0.011(2) 0.020(2) 0.0108(16) 0.0038(15) 0.0048(15) 0.0073(17)
C27 0.0080(19) 0.0110(18) 0.0130(17) 0.0000(14) 0.0007(14) 0.0013(15)
C14 0.012(2) 0.016(2) 0.0211(19) 0.0054(16) 0.0019(16) 0.0019(17)
C25 0.0082(19) 0.016(2) 0.0099(16) 0.0027(15) 0.0044(14) 0.0037(16)
C45 0.022(2) 0.017(2) 0.031(2) 0.0135(18) 0.0007(18) 0.0056(18)
C7 0.012(2) 0.0125(19) 0.0117(16) 0.0023(15) 0.0029(15) 0.0069(16)
C18 0.022(2) 0.019(2) 0.0162(18) -0.0023(16) 0.0004(17) 0.0063(18)
C28 0.011(2) 0.021(2) 0.0186(18) 0.0019(16) 0.0004(16) 0.0048(17)
C21 0.020(2) 0.021(2) 0.0218(19) 0.0015(17) 0.0080(17) 0.0055(18)
C54 0.027(2) 0.029(2) 0.0176(19) 0.0041(18) 0.0012(18) 0.004(2)
C52 0.041(3) 0.017(2) 0.032(2) -0.0063(18) 0.009(2) 0.005(2)
C31 0.013(2) 0.0129(19) 0.0166(18) 0.0028(15) -0.0024(16) 0.0005(17)
C61 0.016(2) 0.016(2) 0.0181(18) 0.0013(16) -0.0030(16) 0.0044(17)
C9 0.010(2) 0.018(2) 0.0107(16) 0.0049(15) 0.0038(15) 0.0058(16)
C29 0.011(2) 0.017(2) 0.0153(17) 0.0043(15) 0.0025(15) 0.0062(17)
C11 0.0075(19) 0.0122(19) 0.0126(17) -0.0010(14) 0.0015(14) 0.0001(15)
C6 0.010(2) 0.0105(18) 0.0111(16) -0.0016(14) 0.0013(14) 0.0018(16)
C24 0.012(2) 0.020(2) 0.0070(16) 0.0009(15) 0.0021(14) 0.0067(17)
C62 0.026(2) 0.023(2) 0.022(2) -0.0005(18) -0.0054(18) 0.014(2)
C56 0.020(2) 0.031(2) 0.0200(19) 0.0135(18) 0.0123(17) 0.012(2)
C5 0.017(2) 0.020(2) 0.0238(19) 0.0014(17) 0.0089(17) 0.0086(18)
C33 0.034(3) 0.022(2) 0.052(3) 0.017(2) 0.016(2) 0.012(2)
C55 0.024(2) 0.034(3) 0.0180(19) 0.0092(18) -0.0013(18) 0.006(2)
C60 0.030(2) 0.026(2) 0.0197(19) 0.0038(17) -0.0060(18) 0.014(2)
C46 0.013(2) 0.0103(19) 0.031(2) 0.0031(16) 0.0001(17) 0.0027(17)
C10 0.0090(19) 0.018(2) 0.0085(16) 0.0003(15) 0.0020(14) 0.0052(16)
C1 0.025(2) 0.015(2) 0.036(2) -0.0094(18) 0.0028(19) 0.0066(19)
C42 0.018(2) 0.021(2) 0.0174(18) 0.0022(16) -0.0023(16) 0.0056(18)
C58 0.044(3) 0.038(3) 0.0138(19) -0.0032(18) -0.0044(19) 0.019(2)
C16 0.015(2) 0.017(2) 0.031(2) -0.0047(17) -0.0004(18) 0.0005(18)
C17 0.029(3) 0.021(2) 0.043(3) -0.018(2) 0.006(2) 0.004(2)
C15 0.014(2) 0.0093(19) 0.0213(19) -0.0007(15) -0.0001(16) 0.0029(17)
C37 0.035(3) 0.040(3) 0.037(3) -0.023(2) 0.002(2) 0.004(3)
C47 0.028(3) 0.022(2) 0.043(2) 0.000(2) 0.009(2) 0.014(2)
C35 0.020(2) 0.011(2) 0.053(3) -0.006(2) 0.002(2) 0.0002(19)
C53 0.049(3) 0.037(3) 0.024(2) -0.008(2) -0.010(2) 0.007(2)
C49 0.019(2) 0.0122(19) 0.0201(18) 0.0054(16) 0.0004(16) 0.0038(17)
C43 0.029(3) 0.039(3) 0.021(2) 0.0138(19) 0.0078(19) 0.011(2)
C51 0.020(2) 0.014(2) 0.026(2) -0.0001(17) -0.0026(17) 0.0050(18)
C32 0.017(2) 0.016(2) 0.0230(19) -0.0015(16) 0.0034(17) -0.0023(17)
C44 0.013(2) 0.023(2) 0.0216(19) 0.0118(17) 0.0033(16) 0.0029(18)
C34 0.017(2) 0.015(2) 0.038(2) 0.0039(18) 0.0045(19) 0.0067(18)
C36 0.017(2) 0.021(2) 0.032(2) -0.0114(18) -0.0024(18) 0.0027(19)

loop_
_atom_type_symbol
_atom_type_description
_atom_type_scat_dispersion_real
_atom_type_scat_dispersion_imag
_atom_type_scat_source
C C 0.0033 0.0016 'International Tables Vol C Tables 4.2.6.8 and 6.1.1.4'
H H 0.0000 0.0000 'International Tables Vol C Tables 4.2.6.8 and 6.1.1.4'
Ce Ce -0.2486 2.6331 'International Tables Vol C Tables 4.2.6.8 and 6.1.1.4'
N N 0.0061 0.0033 'International Tables Vol C Tables 4.2.6.8 and 6.1.1.4'
O O 0.0106 0.0060 'International Tables Vol C Tables 4.2.6.8 and 6.1.1.4'

loop_
_geom_angle_atom_site_label_1
_geom_angle_atom_site_label_2
_geom_angle_atom_site_label_3
_geom_angle
Ce1 Ce2 Ce3 136.820(7)
O3 Ce2 Ce1 36.90(5)
O3 Ce2 Ce3 112.24(5)
O3 Ce2 N12 75.74(8)
O2 Ce2 Ce1 119.34(5)
O2 Ce2 Ce3 35.10(5)
O2 Ce2 O3 118.58(7)
O2 Ce2 O1 88.82(8)
O2 Ce2 O4 66.32(7)
O2 Ce2 N12 156.55(8)
O2 Ce2 N14 82.36(9)
O2 Ce2 N13 83.53(9)
O1 Ce2 Ce1 35.12(5)
O1 Ce2 Ce3 118.45(5)
O1 Ce2 O3 65.07(7)
O1 Ce2 O4 121.95(7)
O1 Ce2 N12 80.65(8)
O1 Ce2 N14 151.02(8)
O4 Ce2 Ce1 116.13(5)
O4 Ce2 Ce3 35.63(5)
O4 Ce2 O3 81.78(7)
O4 Ce2 N12 136.78(8)
O4 Ce2 N14 79.41(8)
N12 Ce2 Ce1 59.77(6)
N12 Ce2 Ce3 160.86(6)
N14 Ce2 Ce1 156.53(7)
N14 Ce2 Ce3 66.06(7)
N14 Ce2 O3 142.60(8)
N14 Ce2 N12 96.79(9)
N13 Ce2 Ce1 133.90(7)
N13 Ce2 Ce3 85.64(7)
N13 Ce2 O3 157.89(8)
N13 Ce2 O1 118.92(8)
N13 Ce2 O4 109.64(8)
N13 Ce2 N12 83.38(9)
N13 Ce2 N14 32.80(9)
O3 Ce1 Ce2 38.84(5)
O3 Ce1 N8 61.53(8)
O3 Ce1 N11 79.04(8)
O3 Ce1 N1 126.51(8)
O3 Ce1 N20 77.02(8)
O3 Ce1 N10 149.85(8)
N8 Ce1 Ce2 93.09(6)
O1 Ce1 Ce2 36.11(5)
O1 Ce1 O3 67.65(7)
O1 Ce1 N8 128.00(8)
O1 Ce1 N11 82.23(8)
O1 Ce1 N1 61.76(8)
O1 Ce1 N20 78.32(8)
O1 Ce1 N10 142.37(8)
O1 Ce1 N9 148.25(9)
N11 Ce1 Ce2 61.64(6)
N11 Ce1 N8 78.29(8)
N11 Ce1 N1 109.18(8)
N11 Ce1 N20 153.51(9)
N1 Ce1 Ce2 97.21(6)
N1 Ce1 N8 169.31(8)
N20 Ce1 Ce2 92.32(6)
N20 Ce1 N8 99.82(8)
N20 Ce1 N1 76.98(8)
N10 Ce1 Ce2 159.95(7)
N10 Ce1 N8 88.51(9)
N10 Ce1 N11 99.28(9)
N10 Ce1 N1 82.79(9)
N10 Ce1 N20 107.12(9)
N9 Ce1 Ce2 165.67(7)
N9 Ce1 O3 127.19(8)
N9 Ce1 N8 77.59(9)
N9 Ce1 N11 125.54(10)
N9 Ce1 N1 91.75(9)
N9 Ce1 N20 78.79(9)
N9 Ce1 N10 32.61(9)
O2 Ce3 Ce2 35.21(5)
O2 Ce3 N5 127.87(8)
O2 Ce3 O4 66.97(7)
O2 Ce3 N4 61.91(8)
O2 Ce3 N16 124.99(8)
O2 Ce3 N15 92.53(8)
O2 Ce3 N18 99.48(9)
O2 Ce3 N17 129.92(9)
N5 Ce3 Ce2 93.59(6)
N5 Ce3 N4 169.13(9)
O4 Ce3 Ce2 36.23(5)
O4 Ce3 N5 61.37(8)
O4 Ce3 N4 127.19(8)
O4 Ce3 N16 131.92(9)
O4 Ce3 N15 123.33(8)
O4 Ce3 N18 99.66(9)
O4 Ce3 N17 118.22(9)
N4 Ce3 Ce2 96.71(6)
N16 Ce3 Ce2 124.89(6)
N16 Ce3 N5 87.21(9)
N16 Ce3 N4 89.75(9)
N15 Ce3 Ce2 98.96(7)
N15 Ce3 N5 109.53(9)
N15 Ce3 N4 72.31(9)
N15 Ce3 N16 32.46(9)
N15 Ce3 N18 136.55(10)
N15 Ce3 N17 115.17(10)
N18 Ce3 Ce2 114.73(7)
N18 Ce3 N5 95.48(9)
N18 Ce3 N4 77.04(9)
N18 Ce3 N16 120.03(10)
N17 Ce3 Ce2 144.94(7)
N17 Ce3 N5 82.84(10)
N17 Ce3 N4 86.72(9)
N17 Ce3 N16 89.89(10)
N17 Ce3 N18 32.19(10)
Ce1 O3 Ce2 104.26(7)
C27 O3 Ce2 113.71(18)
C27 O3 Ce1 131.39(19)
Ce3 O2 Ce2 109.70(9)
C11 O2 Ce2 120.22(18)
C11 O2 Ce3 130.07(19)
N6 N5 Ce3 119.10(19)
C18 N5 Ce3 135.8(2)
C18 N5 N6 105.0(3)
N7 N8 Ce1 116.6(2)
C31 N8 Ce1 138.6(2)
C31 N8 N7 104.4(3)
Ce1 O1 Ce2 108.77(9)
C6 O1 Ce2 118.95(19)
C6 O1 Ce1 132.3(2)
Ce3 O4 Ce2 108.14(8)
C22 O4 Ce2 115.67(18)
C22 O4 Ce3 131.90(19)
C39 C40 H40 126.9
C39 C40 C41 106.2(3)
C41 C40 H40 126.9
N8 N7 C27 119.7(3)
C29 N7 N8 112.2(3)
C29 N7 C27 127.7(3)
N1 N2 C6 119.8(3)
C4 N2 N1 112.5(3)
C4 N2 C6 127.1(3)
N3 N4 Ce3 116.3(2)
C15 N4 Ce3 133.9(2)
C15 N4 N3 105.0(3)
N4 N3 C11 116.4(3)
C13 N3 N4 111.1(3)
C13 N3 C11 132.1(3)
N5 N6 C22 118.4(3)
C20 N6 N5 112.3(3)
C20 N6 C22 128.9(3)
C9 C8 H8 119.4
C9 C8 C6 121.3(3)
C6 C8 H8 119.4
N20 N19 H19 123.6
C59 N19 H19 123.6
C59 N19 N20 112.8(3)
N12 N11 Ce1 118.05(19)
C39 N11 Ce1 133.8(2)
C39 N11 N12 107.9(3)
N2 N1 Ce1 115.67(19)
C2 N1 Ce1 140.3(2)
C2 N1 N2 104.0(3)
N11 N12 Ce2 120.42(19)
C41 N12 Ce2 132.3(2)
C41 N12 N11 107.3(3)
N19 N20 Ce1 112.9(2)
C61 N20 Ce1 142.0(2)
C61 N20 N19 104.6(3)
N13 N14 Ce2 71.48(16)
C46 N14 Ce2 176.6(3)
C46 N14 N13 107.8(3)
N15 N16 Ce3 69.96(17)
C51 N16 Ce3 166.6(3)
C51 N16 N15 107.0(3)
N1 C2 C3 111.2(3)
N1 C2 C1 121.5(3)
C3 C2 C1 127.2(3)
H12A C12 H12B 109.5
H12A C12 H12C 109.5
H12B C12 H12C 109.5
C13 C12 H12A 109.5
C13 C12 H12B 109.5
C13 C12 H12C 109.5
C26 C23 H23 120.2
C26 C23 C22 119.7(3)
C22 C23 H23 120.2
N14 N13 Ce2 75.72(16)
C44 N13 Ce2 174.5(2)
C44 N13 N14 108.1(3)
C40 C39 C38 128.6(3)
N11 C39 C40 109.4(3)
N11 C39 C38 122.0(3)
N9 N10 Ce1 69.80(17)
C36 N10 Ce1 176.8(3)
C36 N10 N9 107.0(3)
N16 N15 Ce3 77.58(17)
C49 N15 Ce3 164.5(2)
C49 N15 N16 109.0(3)
N17 N18 Ce3 72.60(17)
C56 N18 Ce3 165.1(2)
C56 N18 N17 107.1(3)
C23 C26 H26 119.5
C23 C26 C27 121.0(3)
C27 C26 H26 119.5
C39 C38 H38A 109.5
C39 C38 H38B 109.5
C39 C38 H38C 109.5
H38A C38 H38B 109.5
H38A C38 H38C 109.5
H38B C38 H38C 109.5
N18 N17 Ce3 75.21(17)
C54 N17 Ce3 165.2(3)
C54 N17 N18 108.4(3)
N10 N9 Ce1 77.59(18)
C34 N9 Ce1 173.8(3)
C34 N9 N10 108.6(3)
N2 C4 C3 105.2(3)
N2 C4 C5 124.2(3)
C3 C4 C5 130.5(3)
N6 C20 C19 105.9(3)
N6 C20 C21 123.9(3)
C19 C20 C21 130.2(3)
C20 C19 H19A 126.8
C20 C19 C18 106.3(3)
C18 C19 H19A 126.8
H57A C57 H57B 109.5
H57A C57 H57C 109.5
H57B C57 H57C 109.5
C56 C57 H57A 109.5
C56 C57 H57B 109.5
C56 C57 H57C 109.5
C2 C3 C4 107.0(3)
C2 C3 H3 126.5
C4 C3 H3 126.5
H48A C48 H48B 109.5
H48A C48 H48C 109.5
H48B C48 H48C 109.5
C49 C48 H48A 109.5
C49 C48 H48B 109.5
C49 C48 H48C 109.5
N19 C59 C60 105.5(3)
N19 C59 C58 122.0(3)
C60 C59 C58 132.3(3)
O4 C22 N6 108.3(3)
O4 C22 C23 108.3(2)
O4 C22 C24 109.1(3)
N6 C22 C23 109.6(3)
N6 C22 C24 109.5(2)
C24 C22 C23 112.0(3)
N3 C13 C12 124.2(3)
N3 C13 C14 106.5(3)
C14 C13 C12 129.3(3)
C31 C30 H30 126.7
C29 C30 H30 126.7
C29 C30 C31 106.7(3)
C49 C50 H50 127.5
C49 C50 C51 105.1(3)
C51 C50 H50 127.5
C40 C41 C42 127.6(3)
N12 C41 C40 109.3(3)
N12 C41 C42 123.1(3)
O3 C27 N7 109.8(3)
O3 C27 C26 108.5(3)
O3 C27 C25 108.6(3)
N7 C27 C26 109.5(3)
N7 C27 C25 109.6(3)
C25 C27 C26 110.9(3)
C13 C14 H14 126.6
C13 C14 C15 106.7(3)
C15 C14 H14 126.6
C27 C25 H25 119.7
C24 C25 C27 120.6(3)
C24 C25 H25 119.7
C46 C45 H45 127.1
C44 C45 H45 127.1
C44 C45 C46 105.7(3)
C6 C7 H7 119.3
C10 C7 H7 119.3
C10 C7 C6 121.4(3)
N5 C18 C19 110.4(3)
N5 C18 C17 120.0(3)
C19 C18 C17 129.6(3)
H28A C28 H28B 109.5
H28A C28 H28C 109.5
H28B C28 H28C 109.5
C29 C28 H28A 109.5
C29 C28 H28B 109.5
C29 C28 H28C 109.5
C20 C21 H21A 109.5
C20 C21 H21B 109.5
C20 C21 H21C 109.5
H21A C21 H21B 109.5
H21A C21 H21C 109.5
H21B C21 H21C 109.5
N17 C54 C55 109.6(4)
N17 C54 C53 121.2(4)
C55 C54 C53 129.2(4)
H52A C52 H52B 109.5
H52A C52 H52C 109.5
H52B C52 H52C 109.5
C51 C52 H52A 109.5
C51 C52 H52B 109.5
C51 C52 H52C 109.5
N8 C31 C30 110.8(3)
N8 C31 C32 120.8(3)
C30 C31 C32 128.4(3)
N20 C61 C62 121.5(3)
N20 C61 C60 110.2(3)
C60 C61 C62 128.3(3)
C8 C9 H9 119.6
C8 C9 C11 120.7(3)
C11 C9 H9 119.6
N7 C29 C30 105.9(3)
N7 C29 C28 123.8(3)
C30 C29 C28 130.4(3)
O2 C11 N3 108.4(3)
O2 C11 C9 108.4(3)
O2 C11 C10 107.5(3)
N3 C11 C9 110.3(3)
N3 C11 C10 110.3(3)
C10 C11 C9 111.9(3)
O1 C6 N2 108.3(3)
O1 C6 C8 107.1(3)
O1 C6 C7 109.9(2)
N2 C6 C8 110.6(3)
N2 C6 C7 108.9(3)
C8 C6 C7 111.9(3)
C22 C24 H24 119.7
C25 C24 C22 120.5(3)
C25 C24 H24 119.7
C61 C62 H62A 109.5
C61 C62 H62B 109.5
C61 C62 H62C 109.5
H62A C62 H62B 109.5
H62A C62 H62C 109.5
H62B C62 H62C 109.5
N18 C56 C57 120.3(4)
N18 C56 C55 109.9(3)
C55 C56 C57 129.8(3)
C4 C5 H5A 109.5
C4 C5 H5B 109.5
C4 C5 H5C 109.5
H5A C5 H5B 109.5
H5A C5 H5C 109.5
H5B C5 H5C 109.5
H33A C33 H33B 109.5
H33A C33 H33C 109.5
H33B C33 H33C 109.5
C34 C33 H33A 109.5
C34 C33 H33B 109.5
C34 C33 H33C 109.5
C54 C55 C56 105.0(3)
C54 C55 H55 127.5
C56 C55 H55 127.5
C59 C60 C61 106.8(3)
C59 C60 H60 126.6
C61 C60 H60 126.6
N14 C46 C45 109.2(3)
N14 C46 C47 121.3(3)
C45 C46 C47 129.4(3)
C7 C10 C11 120.6(3)
C7 C10 H10 119.7
C11 C10 H10 119.7
C2 C1 H1A 109.5
C2 C1 H1B 109.5
C2 C1 H1C 109.5
H1A C1 H1B 109.5
H1A C1 H1C 109.5
H1B C1 H1C 109.5
C41 C42 H42A 109.5
C41 C42 H42B 109.5
C41 C42 H42C 109.5
H42A C42 H42B 109.5
H42A C42 H42C 109.5
H42B C42 H42C 109.5
C59 C58 H58A 109.5
C59 C58 H58B 109.5
C59 C58 H58C 109.5
H58A C58 H58B 109.5
H58A C58 H58C 109.5
H58B C58 H58C 109.5
H16A C16 H16B 109.5
H16A C16 H16C 109.5
H16B C16 H16C 109.5
C15 C16 H16A 109.5
C15 C16 H16B 109.5
C15 C16 H16C 109.5
C18 C17 H17A 109.5
C18 C17 H17B 109.5
C18 C17 H17C 109.5
H17A C17 H17B 109.5
H17A C17 H17C 109.5
H17B C17 H17C 109.5
N4 C15 C14 110.7(3)
N4 C15 C16 119.5(3)
C14 C15 C16 129.8(3)
H37A C37 H37B 101(5)
H37A C37 H37C 99(4)
H37B C37 H37C 125(5)
C36 C37 H37A 111(3)
C36 C37 H37B 107(4)
C36 C37 H37C 112(3)
C46 C47 H47A 109.5
C46 C47 H47B 109.5
C46 C47 H47C 109.5
H47A C47 H47B 109.5
H47A C47 H47C 109.5
H47B C47 H47C 109.5
C34 C35 H35 127.1
C36 C35 H35 127.1
C36 C35 C34 105.8(3)
C54 C53 H53A 109.5
C54 C53 H53B 109.5
C54 C53 H53C 109.5
H53A C53 H53B 109.5
H53A C53 H53C 109.5
H53B C53 H53C 109.5
N15 C49 C48 120.0(3)
N15 C49 C50 109.2(3)
C50 C49 C48 130.8(3)
H43A C43 H43B 109.5
H43A C43 H43C 109.5
H43B C43 H43C 109.5
C44 C43 H43A 109.5
C44 C43 H43B 109.5
C44 C43 H43C 109.5
N16 C51 C50 109.7(3)
N16 C51 C52 121.6(3)
C50 C51 C52 128.6(3)
C31 C32 H32A 109.5
C31 C32 H32B 109.5
C31 C32 H32C 109.5
H32A C32 H32B 109.5
H32A C32 H32C 109.5
H32B C32 H32C 109.5
N13 C44 C45 109.1(3)
N13 C44 C43 119.5(3)
C45 C44 C43 131.4(3)
N9 C34 C33 119.6(4)
N9 C34 C35 109.0(3)
C35 C34 C33 131.4(4)
N10 C36 C37 120.2(4)
N10 C36 C35 109.6(3)
C35 C36 C37 130.1(4)

loop_
_geom_bond_atom_site_label_1
_geom_bond_atom_site_label_2
_geom_bond_distance
Ce2 Ce1 3.9494(4)
Ce2 Ce3 3.9648(4)
Ce2 O3 2.556(2)
Ce2 O2 2.428(2)
Ce2 O1 2.459(2)
Ce2 O4 2.466(2)
Ce2 N12 2.629(3)
Ce2 N14 2.493(3)
Ce2 N13 2.439(3)
Ce1 O3 2.446(2)
Ce1 N8 2.714(3)
Ce1 O1 2.399(2)
Ce1 N11 2.588(3)
Ce1 N1 2.710(3)
Ce1 N20 2.671(3)
Ce1 N10 2.527(3)
Ce1 N9 2.428(3)
Ce3 O2 2.421(2)
Ce3 N5 2.642(3)
Ce3 O4 2.430(2)
Ce3 N4 2.661(3)
Ce3 N16 2.533(3)
Ce3 N15 2.436(3)
Ce3 N18 2.518(3)
Ce3 N17 2.485(3)
O3 C27 1.397(4)
O2 C11 1.389(4)
N5 N6 1.363(4)
N5 C18 1.347(4)
N8 N7 1.372(4)
N8 C31 1.346(4)
O1 C6 1.395(4)
O4 C22 1.388(4)
C40 H40 0.9500
C40 C39 1.384(5)
C40 C41 1.388(5)
N7 C27 1.484(4)
N7 C29 1.361(4)
N2 N1 1.378(4)
N2 C4 1.366(4)
N2 C6 1.492(4)
N4 N3 1.384(4)
N4 C15 1.339(4)
N3 C13 1.363(4)
N3 C11 1.487(4)
N6 C20 1.360(4)
N6 C22 1.499(4)
C8 H8 0.9500
C8 C9 1.325(5)
C8 C6 1.514(4)
N19 H19 0.8800
N19 N20 1.364(4)
N19 C59 1.344(4)
N11 N12 1.397(4)
N11 C39 1.351(4)
N1 C2 1.353(4)
N12 C41 1.357(4)
N20 C61 1.336(4)
N14 N13 1.394(4)
N14 C46 1.346(4)
N16 N15 1.392(4)
N16 C51 1.346(5)
C2 C3 1.387(5)
C2 C1 1.498(5)
C12 H12A 0.9800
C12 H12B 0.9800
C12 H12C 0.9800
C12 C13 1.501(5)
C23 H23 0.9500
C23 C26 1.326(5)
C23 C22 1.522(5)
N13 C44 1.348(4)
C39 C38 1.504(5)
N10 N9 1.394(4)
N10 C36 1.352(5)
N15 C49 1.335(4)
N18 N17 1.387(4)
N18 C56 1.346(5)
C26 H26 0.9500
C26 C27 1.523(5)
C38 H38A 0.9800
C38 H38B 0.9800
C38 H38C 0.9800
N17 C54 1.344(5)
N9 C34 1.344(5)
C4 C3 1.388(5)
C4 C5 1.484(5)
C20 C19 1.382(5)
C20 C21 1.493(5)
C19 H19A 0.9500
C19 C18 1.404(5)
C57 H57A 0.9800
C57 H57B 0.9800
C57 H57C 0.9800
C57 C56 1.510(5)
C3 H3 0.9500
C48 H48A 0.9800
C48 H48B 0.9800
C48 H48C 0.9800
C48 C49 1.512(5)
C59 C60 1.373(5)
C59 C58 1.505(5)
C22 C24 1.513(4)
C13 C14 1.371(5)
C30 H30 0.9500
C30 C31 1.396(5)
C30 C29 1.374(5)
C50 H50 0.9500
C50 C49 1.396(5)
C50 C51 1.401(5)
C41 C42 1.500(5)
C27 C25 1.522(4)
C14 H14 0.9500
C14 C15 1.397(5)
C25 H25 0.9500
C25 C24 1.320(5)
C45 H45 0.9500
C45 C46 1.397(5)
C45 C44 1.392(5)
C7 H7 0.9500
C7 C6 1.515(4)
C7 C10 1.330(5)
C18 C17 1.491(5)
C28 H28A 0.9800
C28 H28B 0.9800
C28 H28C 0.9800
C28 C29 1.491(5)
C21 H21A 0.9800
C21 H21B 0.9800
C21 H21C 0.9800
C54 C55 1.386(6)
C54 C53 1.509(6)
C52 H52A 0.9800
C52 H52B 0.9800
C52 H52C 0.9800
C52 C51 1.503(5)
C31 C32 1.498(5)
C61 C62 1.503(5)
C61 C60 1.397(5)
C9 H9 0.9500
C9 C11 1.523(4)
C11 C10 1.511(5)
C24 H24 0.9500
C62 H62A 0.9800
C62 H62B 0.9800
C62 H62C 0.9800
C56 C55 1.397(5)
C5 H5A 0.9800
C5 H5B 0.9800
C5 H5C 0.9800
C33 H33A 0.9800
C33 H33B 0.9800
C33 H33C 0.9800
C33 C34 1.503(5)
C55 H55 0.9500
C60 H60 0.9500
C46 C47 1.500(5)
C10 H10 0.9500
C1 H1A 0.9800
C1 H1B 0.9800
C1 H1C 0.9800
C42 H42A 0.9800
C42 H42B 0.9800
C42 H42C 0.9800
C58 H58A 0.9800
C58 H58B 0.9800
C58 H58C 0.9800
C16 H16A 0.9800
C16 H16B 0.9800
C16 H16C 0.9800
C16 C15 1.502(5)
C17 H17A 0.9800
C17 H17B 0.9800
C17 H17C 0.9800
C37 H37A 0.90(5)
C37 H37B 0.82(5)
C37 H37C 0.88(5)
C37 C36 1.505(6)
C47 H47A 0.9800
C47 H47B 0.9800
C47 H47C 0.9800
C35 H35 0.9500
C35 C34 1.393(5)
C35 C36 1.390(5)
C53 H53A 0.9800
C53 H53B 0.9800
C53 H53C 0.9800
C43 H43A 0.9800
C43 H43B 0.9800
C43 H43C 0.9800
C43 C44 1.497(5)
C32 H32A 0.9800
C32 H32B 0.9800
C32 H32C 0.9800

loop_
_geom_torsion_atom_site_label_1
_geom_torsion_atom_site_label_2
_geom_torsion_atom_site_label_3
_geom_torsion_atom_site_label_4
_geom_torsion
Ce2 O3 C27 N7 -142.93(19)
Ce2 O3 C27 C26 -23.3(3)
Ce2 O3 C27 C25 97.3(2)
Ce2 O2 C11 N3 -155.81(17)
Ce2 O2 C11 C9 -36.1(3)
Ce2 O2 C11 C10 85.0(3)
Ce2 O1 C6 N2 161.61(17)
Ce2 O1 C6 C8 42.2(3)
Ce2 O1 C6 C7 -79.5(3)
Ce2 O4 C22 N6 143.22(19)
Ce2 O4 C22 C23 24.5(3)
Ce2 O4 C22 C24 -97.6(2)
Ce2 N12 C41 C40 179.8(2)
Ce2 N12 C41 C42 -0.2(5)
Ce2 N14 N13 C44 -175.8(3)
Ce1 O3 C27 N7 -4.7(4)
Ce1 O3 C27 C26 114.9(3)
Ce1 O3 C27 C25 -124.5(2)
Ce1 N8 N7 C27 -11.8(3)
Ce1 N8 N7 C29 174.9(2)
Ce1 N8 C31 C30 -172.0(2)
Ce1 N8 C31 C32 7.4(5)
Ce1 O1 C6 N2 -18.3(3)
Ce1 O1 C6 C8 -137.6(2)
Ce1 O1 C6 C7 100.6(3)
Ce1 N11 N12 Ce2 -4.2(3)
Ce1 N11 N12 C41 175.6(2)
Ce1 N11 C39 C40 -174.8(2)
Ce1 N11 C39 C38 5.2(5)
Ce1 N1 C2 C3 -179.9(2)
Ce1 N1 C2 C1 -0.5(5)
Ce1 N20 C61 C62 -9.3(6)
Ce1 N20 C61 C60 170.3(3)
Ce1 N10 N9 C34 -179.8(3)
Ce3 O2 C11 N3 22.5(3)
Ce3 O2 C11 C9 142.2(2)
Ce3 O2 C11 C10 -96.7(3)
Ce3 N5 N6 C20 178.0(2)
Ce3 N5 N6 C22 -8.5(3)
Ce3 N5 C18 C19 -176.9(2)
Ce3 N5 C18 C17 3.4(5)
Ce3 O4 C22 N6 -10.3(4)
Ce3 O4 C22 C23 -129.0(2)
Ce3 O4 C22 C24 108.9(3)
Ce3 N4 N3 C13 -160.9(2)
Ce3 N4 N3 C11 25.4(3)
Ce3 N4 C15 C14 155.2(2)
Ce3 N4 C15 C16 -22.6(5)
Ce3 N16 N15 C49 165.4(3)
Ce3 N16 C51 C50 -74.4(11)
Ce3 N16 C51 C52 105.8(10)
Ce3 N15 C49 C48 -65.0(10)
Ce3 N15 C49 C50 113.6(9)
Ce3 N18 N17 C54 165.0(3)
Ce3 N18 C56 C57 92.5(11)
Ce3 N18 C56 C55 -86.9(11)
Ce3 N17 C54 C55 101.4(10)
Ce3 N17 C54 C53 -78.5(11)
O3 C27 C25 C24 -87.0(4)
O2 C11 C10 C7 -89.5(4)
N5 N6 C20 C19 -0.6(4)
N5 N6 C20 C21 177.5(3)
N5 N6 C22 O4 11.1(4)
N5 N6 C22 C23 129.0(3)
N5 N6 C22 C24 -107.8(3)
N8 N7 C27 O3 10.8(4)
N8 N7 C27 C26 -108.2(3)
N8 N7 C27 C25 130.0(3)
N8 N7 C29 C30 -1.3(4)
N8 N7 C29 C28 177.9(3)
O4 C22 C24 C25 91.3(4)
N7 N8 C31 C30 -0.3(4)
N7 N8 C31 C32 179.1(3)
N7 C27 C25 C24 153.1(3)
N2 N1 C2 C3 -0.7(4)
N2 N1 C2 C1 178.7(3)
N2 C4 C3 C2 1.9(4)
N4 N3 C13 C12 -179.6(3)
N4 N3 C13 C14 1.3(4)
N4 N3 C11 O2 -29.5(4)
N4 N3 C11 C9 -148.0(3)
N4 N3 C11 C10 87.9(3)
N3 N4 C15 C14 1.6(4)
N3 N4 C15 C16 -176.3(3)
N3 C13 C14 C15 -0.2(4)
N3 C11 C10 C7 152.6(3)
N6 N5 C18 C19 0.3(4)
N6 N5 C18 C17 -179.3(3)
N6 C20 C19 C18 0.8(4)
N6 C22 C24 C25 -150.3(3)
C8 C9 C11 O2 91.6(4)
C8 C9 C11 N3 -149.9(3)
C8 C9 C11 C10 -26.7(5)
N19 N20 C61 C62 179.9(3)
N19 N20 C61 C60 -0.5(4)
N19 C59 C60 C61 0.8(4)
N11 N12 C41 C40 0.1(4)
N11 N12 C41 C42 180.0(3)
N1 N2 C4 C3 -2.5(4)
N1 N2 C4 C5 175.6(3)
N1 N2 C6 O1 13.6(4)
N1 N2 C6 C8 130.8(3)
N1 N2 C6 C7 -105.8(3)
N1 C2 C3 C4 -0.8(4)
N12 N11 C39 C40 -0.6(4)
N12 N11 C39 C38 179.4(3)
N20 N19 C59 C60 -1.2(4)
N20 N19 C59 C58 175.5(3)
N20 C61 C60 C59 -0.2(5)
N14 N13 C44 C45 -0.3(4)
N14 N13 C44 C43 178.8(3)
N16 N15 C49 C48 -177.9(3)
N16 N15 C49 C50 0.7(4)
C12 C13 C14 C15 -179.3(4)
C23 C26 C27 O3 89.9(4)
C23 C26 C27 N7 -150.3(3)
C23 C26 C27 C25 -29.3(4)
C23 C22 C24 C25 -28.6(4)
N13 N14 C46 C45 -0.8(4)
N13 N14 C46 C47 177.1(3)
C39 C40 C41 N12 -0.4(4)
C39 C40 C41 C42 179.6(3)
C39 N11 N12 Ce2 -179.5(2)
C39 N11 N12 C41 0.3(3)
N10 N9 C34 C33 176.3(3)
N10 N9 C34 C35 -0.7(4)
N15 N16 C51 C50 0.6(4)
N15 N16 C51 C52 -179.2(3)
N18 N17 C54 C55 -0.6(4)
N18 N17 C54 C53 179.5(3)
N18 C56 C55 C54 0.1(4)
C26 C23 C22 O4 -89.1(4)
C26 C23 C22 N6 153.0(3)
C26 C23 C22 C24 31.3(4)
C26 C27 C25 C24 32.1(4)
N17 N18 C56 C57 179.0(3)
N17 N18 C56 C55 -0.4(4)
N17 C54 C55 C56 0.3(4)
N9 N10 C36 C37 177.8(4)
N9 N10 C36 C35 -0.8(4)
C4 N2 N1 Ce1 -178.59(19)
C4 N2 N1 C2 2.0(3)
C4 N2 C6 O1 -175.0(3)
C4 N2 C6 C8 -57.9(4)
C4 N2 C6 C7 65.5(4)
C20 N6 C22 O4 -176.6(3)
C20 N6 C22 C23 -58.7(4)
C20 N6 C22 C24 64.5(4)
C20 C19 C18 N5 -0.7(4)
C20 C19 C18 C17 178.9(4)
C57 C56 C55 C54 -179.3(4)
C59 N19 N20 Ce1 -172.8(2)
C59 N19 N20 C61 1.0(4)
C22 N6 C20 C19 -173.3(3)
C22 N6 C20 C21 4.9(5)
C22 C23 C26 C27 -2.0(5)
C13 N3 C11 O2 158.5(3)
C13 N3 C11 C9 39.9(5)
C13 N3 C11 C10 -84.2(4)
C13 C14 C15 N4 -0.9(4)
C13 C14 C15 C16 176.7(4)
C41 C40 C39 N11 0.7(4)
C41 C40 C39 C38 -179.4(3)
C27 N7 C29 C30 -173.9(3)
C27 N7 C29 C28 5.2(5)
C27 C25 C24 C22 -3.3(5)
C18 N5 N6 C20 0.2(4)
C18 N5 N6 C22 173.7(3)
C21 C20 C19 C18 -177.2(3)
C31 N8 N7 C27 174.3(3)
C31 N8 N7 C29 1.0(4)
C31 C30 C29 N7 1.0(4)
C31 C30 C29 C28 -178.1(3)
C9 C8 C6 O1 -93.0(4)
C9 C8 C6 N2 149.1(3)
C9 C8 C6 C7 27.5(5)
C9 C11 C10 C7 29.4(4)
C29 N7 C27 O3 -177.1(3)
C29 N7 C27 C26 63.9(4)
C29 N7 C27 C25 -57.9(4)
C29 C30 C31 N8 -0.4(4)
C29 C30 C31 C32 -179.8(3)
C11 N3 C13 C12 -7.3(6)
C11 N3 C13 C14 173.6(3)
C6 N2 N1 Ce1 -6.1(3)
C6 N2 N1 C2 174.5(3)
C6 N2 C4 C3 -174.4(3)
C6 N2 C4 C5 3.7(5)
C6 C8 C9 C11 -1.7(5)
C6 C7 C10 C11 -3.7(5)
C62 C61 C60 C59 179.4(4)
C56 N18 N17 Ce3 -164.4(3)
C56 N18 N17 C54 0.6(4)
C5 C4 C3 C2 -176.0(3)
C46 N14 N13 Ce2 176.5(3)
C46 N14 N13 C44 0.7(4)
C46 C45 C44 N13 -0.2(4)
C46 C45 C44 C43 -179.1(4)
C10 C7 C6 O1 94.1(4)
C10 C7 C6 N2 -147.4(3)
C10 C7 C6 C8 -24.8(4)
C1 C2 C3 C4 179.9(4)
C58 C59 C60 C61 -175.4(4)
C15 N4 N3 C13 -1.8(4)
C15 N4 N3 C11 -175.5(3)
C53 C54 C55 C56 -179.8(4)
C49 C50 C51 N16 -0.1(4)
C49 C50 C51 C52 179.6(4)
C51 N16 N15 Ce3 -166.2(3)
C51 N16 N15 C49 -0.8(4)
C51 C50 C49 N15 -0.4(4)
C51 C50 C49 C48 178.1(4)
C44 C45 C46 N14 0.6(4)
C44 C45 C46 C47 -177.1(4)
C34 C35 C36 N10 0.4(5)
C34 C35 C36 C37 -178.1(5)
C36 N10 N9 Ce1 -179.3(3)
C36 N10 N9 C34 0.9(4)
C36 C35 C34 N9 0.2(4)
C36 C35 C34 C33 -176.3(4)
